data_1528508
loop_
_publ_author_name
'Galy, J.'
'Hernandez-Velasco, J.'
'Landa-Canovas, A.R.'
'Castro, A.'
'Vila, E.'

_publ_section_title
;
 Ab initio structure determination and Rietveld refinement of Bi10 Mo3 O24
 the member n=3 of the Bi(2n+4) Mo(n) O6(n+1) series
;
_journal_name_full 'Journal of Solid State Chemistry'
_journal_page_first 1177
_journal_page_last 1187
_journal_volume 182
_journal_year 2009
_chemical_formula_sum 'Bi10 Mo3 O24'
_space_group_IT_number 5
_symmetry_space_group_name_Hall 'C 2y'
_symmetry_space_group_name_H-M 'C 1 2 1'
_cell_angle_alpha 90
_cell_angle_beta 95.8668
_cell_angle_gamma 90
_cell_formula_units_Z 2
_cell_length_a 23.7282
_cell_length_b 5.64906
_cell_length_c 8.68173
_cell_volume 1157.621
_citation_journal_id_ASTM JSSCBI
_cod_data_source_file Galy_JSSCBI_2009_1721.cif
_cod_data_source_block Bi10Mo3O24
_cod_database_code 1528508

loop_
_symmetry_equiv_pos_as_xyz
x,y,z
-x,y,-z
x+1/2,y+1/2,z
-x+1/2,y+1/2,-z

loop_
_atom_site_label
_atom_site_type_symbol
_atom_site_fract_x
_atom_site_fract_y
_atom_site_fract_z
_atom_site_occupancy
_atom_site_U_iso_or_equiv
Bi4 Bi+3 0.0768 1.015 0.5944 1 0.0
O4 O-2 0.1072 0.747 0.43 1 0.0
Bi2 Bi+3 0.3073 1.089 0.4559 1 0.0
O11 O-2 0.3956 0.87 0.916 1 0.0
Mo1 Mo+6 0.3747 0.055 0.0754 1 0.0
O6 O-2 0 0.797 0.5 1 0.0
Bi3 Bi+3 0.1465 0.038 0.2434 1 0.0
O1 O-2 0.2218 0.25 0.311 1 0.0
O13 O-2 0.5076 0.666 0.832 1 0.0
Mo2 Mo+6 0 0 0 1 0.0
O2 O-2 0.2224 0.763 0.349 1 0.0
O10 O-2 0.4273 0.125 0.233 1 0.0
Bi1 Bi+3 0.2403 0.035 0.8113 1 0.0
O8 O-2 0.3304 0.293 1.014 1 0.0
O5 O-2 0 0.324 0.5 1 0.0
O7 O-2 0.3239 0.439 0.359 1 0.0
O3 O-2 0.1025 0.243 0.406 1 0.0
Bi5 Bi+3 0.4624 0.013 0.6768 1 0.0
O12 O-2 0.4407 0.316 0.949 1 0.0
O9 O-2 0.3265 0.86 0.166 1 0.0
